data_2219901
loop_
_publ_author_name
'Meng, Shuang-Ming'
'Xie, Hai'
'Fan, Yue-Qin'
'Guo, Yong'

_publ_section_title
Bis(acetylacetonato-\k^2^<i>O</i>,<i>O</i>')(methanol-\k<i>O</i>)(thiocyanato-\k<i>N</i>)manganese(III)
_journal_coeditor_code IS2333
_journal_issue 11
_journal_name_full 'Acta Crystallographica Section E'
_journal_page_first m1363
_journal_paper_doi 10.1107/S1600536808031589
_journal_volume 64
_journal_year 2008
_chemical_formula_iupac '[Mn (C5 H7 O2)2 (N C S) (C H4 O)]'
_chemical_formula_moiety 'C12 H18 Mn N O5 S'
_chemical_formula_sum 'C12 H18 Mn N O5 S'
_chemical_formula_weight 343.27
_chemical_name_systematic
;
Bis(acetylacetonato-\k^2^O,O')(methanol-\kO)(thiocyanato-\kN)manganese(III)
;
_space_group_IT_number 14
_symmetry_cell_setting monoclinic
_symmetry_space_group_name_Hall '-P 2yn'
_symmetry_space_group_name_H-M 'P 1 21/n 1'
_atom_sites_solution_primary direct
_atom_sites_solution_secondary difmap
_audit_creation_method SHELXL-97
_cell_angle_alpha 90.00
_cell_angle_beta 98.673(4)
_cell_angle_gamma 90.00
_cell_formula_units_Z 4
_cell_length_a 7.4795(13)
_cell_length_b 12.420(2)
_cell_length_c 17.586(3)
_cell_measurement_reflns_used 1347
_cell_measurement_temperature 293(2)
_cell_measurement_theta_max 16.168
_cell_measurement_theta_min 2.827?
_cell_volume 1615.0(5)
_computing_cell_refinement 'APEX2 (Bruker, 2004)'
_computing_data_collection 'APEX2 (Bruker, 2004)'
_computing_data_reduction 'SAINT-Plus (Bruker, 2004)'
_computing_molecular_graphics 'SHELXTL (Sheldrick, 2008)'
_computing_publication_material 'SHELXTL (Sheldrick, 2008)'
_computing_structure_refinement 'SHELXL97 (Sheldrick, 2008)'
_computing_structure_solution 'SHELXS97 (Sheldrick, 2008)'
_diffrn_ambient_temperature 293(2)
_diffrn_measured_fraction_theta_full 0.998
_diffrn_measured_fraction_theta_max 0.998
_diffrn_measurement_device_type 'Bruker APEXII CCD area-detector'
_diffrn_measurement_method '\f and \w'
_diffrn_radiation_monochromator graphite
_diffrn_radiation_source 'fine-focus sealed tube'
_diffrn_radiation_type MoK\a
_diffrn_radiation_wavelength 0.71073
_diffrn_reflns_av_R_equivalents 0.1124
_diffrn_reflns_av_sigmaI/netI 0.1414
_diffrn_reflns_limit_h_max 8
_diffrn_reflns_limit_h_min -8
_diffrn_reflns_limit_k_max 14
_diffrn_reflns_limit_k_min -14
_diffrn_reflns_limit_l_max 20
_diffrn_reflns_limit_l_min -16
_diffrn_reflns_number 7925
_diffrn_reflns_theta_full 25.01
_diffrn_reflns_theta_max 25.01
_diffrn_reflns_theta_min 2.02
_exptl_absorpt_coefficient_mu 0.962
_exptl_absorpt_correction_T_max 0.8692
_exptl_absorpt_correction_T_min 0.8235
_exptl_absorpt_correction_type multi-scan
_exptl_absorpt_process_details '(<i>SADABS</i>; Bruker, 2000)'
_exptl_crystal_colour brown
_exptl_crystal_density_diffrn 1.412
_exptl_crystal_density_method 'not measured'
_exptl_crystal_description block
_exptl_crystal_F_000 712
_exptl_crystal_size_max 0.21
_exptl_crystal_size_mid 0.19
_exptl_crystal_size_min 0.15
_refine_diff_density_max 0.330
_refine_diff_density_min -0.326
_refine_ls_extinction_method none
_refine_ls_goodness_of_fit_ref 0.910
_refine_ls_hydrogen_treatment mixed
_refine_ls_matrix_type full
_refine_ls_number_parameters 189
_refine_ls_number_reflns 2830
_refine_ls_number_restraints 0
_refine_ls_restrained_S_all 0.910
_refine_ls_R_factor_all 0.1605
_refine_ls_R_factor_gt 0.0584
_refine_ls_shift/su_max_lt 0.001
_refine_ls_shift/su_mean 0.000
_refine_ls_structure_factor_coef Fsqd
_refine_ls_weighting_details 'calc w=1/[\s^2^(Fo^2^)+(0.0541P)^2^] where P=(Fo^2^+2Fc^2^)/3'
_refine_ls_weighting_scheme calc
_refine_ls_wR_factor_gt 0.1066
_refine_ls_wR_factor_ref 0.1480
_reflns_number_gt 1276
_reflns_number_total 2830
_reflns_threshold_expression I>2\s(I)
_cod_data_source_file is2333.cif
_cod_data_source_block I
_cod_depositor_comments
;
The following automatic conversions were performed:
'_symmetry_cell_setting' value 'Monoclinic' changed to 'monoclinic'
according to '/home/saulius/struct/CIF-dictionaries/cif_core.dic'
dictionary named 'cif_core.dic' version 2.4.1 from 2010-06-29.

Automatic conversion script
Id: cif_fix_enum 1527 2010-12-29 10:47:43Z saulius 

The following automatic conversions were performed:

'_symmetry_cell_setting' value 'Monoclinic' changed to 'monoclinic'
according to /home/saulius/struct/CIF-dictionaries/cif_core.dic
dictionary named 'cif_core.dic' version 2.4.1 from 2010-06-29.

Automatic conversion script
Id: cif_fix_values 1715 2011-07-08 13:25:40Z adriana 
;
_cod_original_cell_volume 1614.9(5)
_cod_original_sg_symbol_Hall -P2yn
_cod_original_sg_symbol_H-M 'P 21/n'
_cod_database_code 2219901
_cod_database_fobs_code 2219901

loop_
_symmetry_equiv_pos_as_xyz
'x, y, z'
'-x+1/2, y+1/2, -z+1/2'
'-x, -y, -z'
'x-1/2, -y-1/2, z-1/2'

loop_
_atom_site_type_symbol
_atom_site_label
_atom_site_fract_x
_atom_site_fract_y
_atom_site_fract_z
_atom_site_U_iso_or_equiv
_atom_site_adp_type
_atom_site_calc_flag
_atom_site_refinement_flags
_atom_site_occupancy
Mn Mn 0.86466(12) 0.33696(7) 0.64488(5) 0.0398(3) Uani d . 1
S S1 1.1860(3) 0.34036(15) 0.90976(10) 0.0749(7) Uani d . 1
O O1 1.0806(5) 0.3054(3) 0.6035(2) 0.0504(12) Uani d . 1
O O2 0.7813(5) 0.1923(3) 0.6275(2) 0.0446(11) Uani d . 1
O O3 0.6418(5) 0.3674(3) 0.6806(2) 0.0458(11) Uani d . 1
O O4 0.9347(5) 0.4844(3) 0.6515(2) 0.0485(12) Uani d . 1
O O5 0.7201(7) 0.3709(4) 0.5230(3) 0.0682(16) Uani d . 1
H H5A 0.701(11) 0.325(6) 0.491(4) 0.102 Uiso d . 1
C C1 1.0772(9) 0.3201(5) 0.8239(4) 0.0455(17) Uani d . 1
C C2 0.7403(12) 0.4605(6) 0.4764(4) 0.100(3) Uani d . 1
H H2A 0.7848 0.5205 0.5082 0.150 Uiso calc R 1
H H2B 0.6253 0.4788 0.4471 0.150 Uiso calc R 1
H H2C 0.8245 0.4437 0.4420 0.150 Uiso calc R 1
C C3 1.3234(9) 0.2126(6) 0.5642(5) 0.084(3) Uani d . 1
H H3A 1.3176 0.2455 0.5144 0.126 Uiso calc R 1
H H3B 1.3652 0.1398 0.5620 0.126 Uiso calc R 1
H H3C 1.4055 0.2524 0.6011 0.126 Uiso calc R 1
C C4 1.1395(9) 0.2130(6) 0.5877(4) 0.0491(17) Uani d . 1
C C5 1.0421(9) 0.1195(5) 0.5885(4) 0.0537(19) Uani d . 1
H H5 1.0977 0.0559 0.5768 0.064 Uiso calc R 1
C C6 0.8682(10) 0.1122(5) 0.6054(3) 0.0472(18) Uani d . 1
C C7 0.7645(9) 0.0081(4) 0.5966(4) 0.061(2) Uani d . 1
H H7A 0.7050 -0.0029 0.6407 0.091 Uiso calc R 1
H H7B 0.8463 -0.0504 0.5924 0.091 Uiso calc R 1
H H7C 0.6758 0.0110 0.5511 0.091 Uiso calc R 1
C C8 0.4019(8) 0.4572(5) 0.7255(4) 0.058(2) Uani d . 1
H H8A 0.3125 0.4324 0.6842 0.088 Uiso calc R 1
H H8B 0.3704 0.5280 0.7408 0.088 Uiso calc R 1
H H8C 0.4067 0.4089 0.7684 0.088 Uiso calc R 1
C C9 0.5827(8) 0.4605(5) 0.6990(3) 0.0415(16) Uani d . 1
C C10 0.6804(9) 0.5539(5) 0.6967(4) 0.0531(19) Uani d . 1
H H10 0.6281 0.6168 0.7118 0.064 Uiso calc R 1
C C11 0.8462(10) 0.5633(5) 0.6743(4) 0.0510(18) Uani d . 1
C C12 0.9380(10) 0.6708(5) 0.6760(5) 0.092(3) Uani d . 1
H H12A 1.0490 0.6684 0.7114 0.138 Uiso calc R 1
H H12B 0.8603 0.7250 0.6922 0.138 Uiso calc R 1
H H12C 0.9636 0.6880 0.6255 0.138 Uiso calc R 1
N N1 0.9996(8) 0.3080(5) 0.7624(3) 0.0617(17) Uani d . 1

loop_
_atom_site_aniso_label
_atom_site_aniso_U_11
_atom_site_aniso_U_22
_atom_site_aniso_U_33
_atom_site_aniso_U_12
_atom_site_aniso_U_13
_atom_site_aniso_U_23
Mn 0.0393(6) 0.0339(5) 0.0471(6) -0.0035(5) 0.0093(4) -0.0032(5)
S1 0.1019(17) 0.0683(13) 0.0490(12) -0.0013(13) -0.0060(11) 0.0010(11)
O1 0.043(3) 0.046(3) 0.065(3) -0.007(2) 0.017(2) -0.012(2)
O2 0.043(3) 0.035(2) 0.055(3) -0.003(2) 0.005(2) -0.004(2)
O3 0.041(3) 0.041(2) 0.057(3) -0.001(2) 0.013(2) -0.003(2)
O4 0.052(3) 0.034(2) 0.063(3) -0.003(2) 0.016(2) -0.005(2)
O5 0.090(4) 0.069(4) 0.043(3) -0.006(3) 0.001(3) 0.000(3)
C1 0.041(4) 0.042(4) 0.056(5) -0.002(3) 0.015(4) 0.006(4)
C2 0.135(8) 0.097(7) 0.061(6) -0.012(6) -0.003(5) 0.024(5)
C3 0.052(5) 0.096(6) 0.108(7) 0.002(4) 0.029(5) -0.041(5)
C4 0.045(5) 0.057(4) 0.044(4) 0.005(4) 0.001(3) -0.013(4)
C5 0.049(5) 0.040(4) 0.073(5) 0.008(4) 0.011(4) -0.010(4)
C6 0.064(5) 0.042(4) 0.034(4) -0.002(4) 0.001(4) -0.007(3)
C7 0.076(5) 0.038(4) 0.066(5) -0.009(4) 0.004(4) -0.007(4)
C8 0.048(5) 0.072(5) 0.059(5) 0.001(4) 0.022(4) -0.014(4)
C9 0.043(4) 0.048(4) 0.031(4) 0.005(3) 0.001(3) -0.006(3)
C10 0.073(6) 0.036(4) 0.055(5) 0.001(4) 0.026(4) -0.011(3)
C11 0.063(5) 0.042(4) 0.051(5) -0.010(4) 0.019(4) -0.001(4)
C12 0.109(7) 0.039(4) 0.140(8) -0.012(5) 0.061(6) -0.015(5)
N1 0.062(4) 0.067(4) 0.054(4) -0.015(3) 0.001(3) 0.003(3)

loop_
_atom_type_symbol
_atom_type_description
_atom_type_scat_dispersion_real
_atom_type_scat_dispersion_imag
_atom_type_scat_source
C C 0.0033 0.0016 'International Tables Vol C Tables 4.2.6.8 and 6.1.1.4'
H H 0.0000 0.0000 'International Tables Vol C Tables 4.2.6.8 and 6.1.1.4'
N N 0.0061 0.0033 'International Tables Vol C Tables 4.2.6.8 and 6.1.1.4'
O O 0.0106 0.0060 'International Tables Vol C Tables 4.2.6.8 and 6.1.1.4'
S S 0.1246 0.1234 'International Tables Vol C Tables 4.2.6.8 and 6.1.1.4'
Mn Mn 0.3368 0.7283 'International Tables Vol C Tables 4.2.6.8 and 6.1.1.4'

loop_
_geom_angle_atom_site_label_1
_geom_angle_atom_site_label_2
_geom_angle_atom_site_label_3
_geom_angle
O4 Mn O2 173.85(19)
O4 Mn O3 92.02(17)
O2 Mn O3 87.66(16)
O4 Mn O1 88.83(17)
O2 Mn O1 91.17(17)
O3 Mn O1 176.83(18)
O4 Mn N1 91.0(2)
O2 Mn N1 95.16(19)
O3 Mn N1 91.32(19)
O1 Mn N1 91.7(2)
O4 Mn O5 88.09(17)
O2 Mn O5 85.76(18)
O3 Mn O5 87.65(18)
O1 Mn O5 89.33(18)
N1 Mn O5 178.6(2)
C4 O1 Mn 127.4(4)
C6 O2 Mn 127.6(4)
C9 O3 Mn 127.4(4)
C11 O4 Mn 127.2(4)
C2 O5 Mn 128.0(4)
C2 O5 H5A 100(6)
Mn O5 H5A 123(6)
N1 C1 S1 178.5(7)
O5 C2 H2A 109.5
H5A C2 H2A 136.0
O5 C2 H2B 109.5
H5A C2 H2B 98.6
H2A C2 H2B 109.5
O5 C2 H2C 109.5
H5A C2 H2C 91.3
H2A C2 H2C 109.5
H2B C2 H2C 109.5
C4 C3 H3A 109.5
C4 C3 H3B 109.5
H3A C3 H3B 109.5
C4 C3 H3C 109.5
H3A C3 H3C 109.5
H3B C3 H3C 109.5
O1 C4 C5 123.9(6)
O1 C4 C3 115.2(6)
C5 C4 C3 120.8(6)
C4 C5 C6 125.2(6)
C4 C5 H5 117.4
C6 C5 H5 117.4
O2 C6 C5 123.6(6)
O2 C6 C7 114.9(6)
C5 C6 C7 121.5(6)
C6 C7 H7A 109.5
C6 C7 H7B 109.5
H7A C7 H7B 109.5
C6 C7 H7C 109.5
H7A C7 H7C 109.5
H7B C7 H7C 109.5
C9 C8 H8A 109.5
C9 C8 H8B 109.5
H8A C8 H8B 109.5
C9 C8 H8C 109.5
H8A C8 H8C 109.5
H8B C8 H8C 109.5
O3 C9 C10 122.8(6)
O3 C9 C8 114.3(5)
C10 C9 C8 122.9(6)
C11 C10 C9 126.3(6)
C11 C10 H10 116.8
C9 C10 H10 116.8
O4 C11 C10 124.2(6)
O4 C11 C12 115.5(6)
C10 C11 C12 120.3(6)
C11 C12 H12A 109.5
C11 C12 H12B 109.5
H12A C12 H12B 109.5
C11 C12 H12C 109.5
H12A C12 H12C 109.5
H12B C12 H12C 109.5
C1 N1 Mn 162.9(6)

loop_
_geom_bond_atom_site_label_1
_geom_bond_atom_site_label_2
_geom_bond_distance
Mn O4 1.903(4)
Mn O2 1.911(4)
Mn O3 1.906(4)
Mn O1 1.910(4)
Mn N1 2.189(6)
Mn O5 2.289(5)
S1 C1 1.623(8)
O1 C4 1.275(6)
O2 C6 1.280(7)
O3 C9 1.296(6)
O4 C11 1.281(7)
O5 C2 1.405(8)
O5 H5A 0.80(7)
C1 N1 1.157(7)
C2 H2A 0.9600
C2 H2B 0.9600
C2 H2C 0.9600
C3 C4 1.494(8)
C3 H3A 0.9600
C3 H3B 0.9600
C3 H3C 0.9600
C4 C5 1.372(8)
C5 C6 1.380(8)
C5 H5 0.9300
C6 C7 1.505(8)
C7 H7A 0.9600
C7 H7B 0.9600
C7 H7C 0.9600
C8 C9 1.495(8)
C8 H8A 0.9600
C8 H8B 0.9600
C8 H8C 0.9600
C9 C10 1.375(8)
C10 C11 1.361(8)
C10 H10 0.9300
C11 C12 1.501(8)
C12 H12A 0.9600
C12 H12B 0.9600
C12 H12C 0.9600

loop_
_geom_hbond_atom_site_label_D
_geom_hbond_atom_site_label_H
_geom_hbond_atom_site_label_A
_geom_hbond_site_symmetry_A
_geom_hbond_distance_DH
_geom_hbond_distance_HA
_geom_hbond_distance_DA
_geom_hbond_angle_DHA
O5 H5A S1 4_565 0.78(7) 2.51(6) 3.281(4) 168(7)

loop_
_geom_torsion_atom_site_label_1
_geom_torsion_atom_site_label_2
_geom_torsion_atom_site_label_3
_geom_torsion_atom_site_label_4
_geom_torsion
O4 Mn O1 C4 174.8(5)
O2 Mn O1 C4 -11.4(5)
N1 Mn O1 C4 83.8(5)
O5 Mn O1 C4 -97.1(5)
O3 Mn O2 C6 -175.2(5)
O1 Mn O2 C6 7.7(5)
N1 Mn O2 C6 -84.2(5)
O5 Mn O2 C6 96.9(5)
O4 Mn O3 C9 0.7(5)
O2 Mn O3 C9 -173.2(5)
N1 Mn O3 C9 91.7(5)
O5 Mn O3 C9 -87.3(5)
O3 Mn O4 C11 0.8(5)
O1 Mn O4 C11 177.8(5)
N1 Mn O4 C11 -90.5(5)
O5 Mn O4 C11 88.4(5)
O4 Mn O5 C2 15.3(5)
O3 Mn O5 C2 107.5(5)
O1 Mn O5 C2 -73.5(5)
O2 Mn O5 C2 -164.7(5)
Mn O1 C4 C5 9.1(9)
Mn O1 C4 C3 -173.5(4)
O1 C4 C5 C6 0.8(11)
C3 C4 C5 C6 -176.4(6)
Mn O2 C6 C5 -1.7(8)
Mn O2 C6 C7 -179.7(4)
C4 C5 C6 O2 -4.7(10)
C4 C5 C6 C7 173.2(6)
Mn O3 C9 C10 -1.7(8)
Mn O3 C9 C8 -179.9(3)
O3 C9 C10 C11 1.3(10)
C8 C9 C10 C11 179.4(6)
Mn O4 C11 C10 -1.3(9)
Mn O4 C11 C12 177.7(4)
C9 C10 C11 O4 0.3(11)
C9 C10 C11 C12 -178.7(6)
O4 Mn N1 C1 5.2(18)
O3 Mn N1 C1 -86.9(18)
O1 Mn N1 C1 94.0(18)
O2 Mn N1 C1 -174.6(18)
